data_2209701
loop_
_publ_author_name
'Shang, Run-Ling'
'Du, Lin'
'Sun, Bai-Wang'

_publ_section_title
;
 1,10-Phenanthrolinium perchlorate
;
_journal_coeditor_code WW6478
_journal_issue 7
_journal_name_full 'Acta Crystallographica Section E'
_journal_page_first o2920
_journal_page_last o2921
_journal_paper_doi 10.1107/S1600536806022069
_journal_volume 62
_journal_year 2006
_chemical_formula_iupac 'C12 H9 N2 +, Cl O4 -'
_chemical_formula_moiety 'C12 H9 N2 +, Cl O4 -'
_chemical_formula_sum 'C12 H9 Cl N2 O4'
_chemical_formula_weight 280.66
_chemical_name_systematic
;
1,10-Phenanthrolinium perchlorate
;
_space_group_IT_number 2
_symmetry_cell_setting triclinic
_symmetry_space_group_name_Hall '-P 1'
_symmetry_space_group_name_H-M 'P -1'
_atom_sites_solution_hydrogens geom
_atom_sites_solution_primary direct
_atom_sites_solution_secondary difmap
_audit_creation_method SHELXL-97
_cell_angle_alpha 93.16(3)
_cell_angle_beta 101.41(3)
_cell_angle_gamma 98.08(3)
_cell_formula_units_Z 2
_cell_length_a 5.8054(12)
_cell_length_b 9.778(2)
_cell_length_c 10.628(2)
_cell_measurement_reflns_used 3837
_cell_measurement_temperature 288(2)
_cell_measurement_theta_max 28.31
_cell_measurement_theta_min 1.96
_cell_volume 583.4(2)
_computing_cell_refinement 'SAINT (Bruker, 2002)'
_computing_data_collection 'SMART (Bruker, 2002)'
_computing_data_reduction SAINT
_computing_molecular_graphics 'SHELXTL (Sheldrick, 1997b)'
_computing_publication_material SHELXTL
_computing_structure_refinement 'SHELXL97 (Sheldrick, 1997a)'
_computing_structure_solution 'SHELXS97 (Sheldrick, 1997a)'
_diffrn_ambient_temperature 288(2)
_diffrn_measured_fraction_theta_full 0.982
_diffrn_measured_fraction_theta_max 0.953
_diffrn_measurement_device_type 'Bruker SMART CCD area-detector'
_diffrn_measurement_method '\f and \w'
_diffrn_radiation_monochromator graphite
_diffrn_radiation_source 'fine-focus sealed tube'
_diffrn_radiation_type MoK\a
_diffrn_radiation_wavelength 0.71073
_diffrn_reflns_av_R_equivalents 0.0156
_diffrn_reflns_av_sigmaI/netI 0.0182
_diffrn_reflns_limit_h_max 7
_diffrn_reflns_limit_h_min -7
_diffrn_reflns_limit_k_max 12
_diffrn_reflns_limit_k_min -12
_diffrn_reflns_limit_l_max 13
_diffrn_reflns_limit_l_min -13
_diffrn_reflns_number 5890
_diffrn_reflns_theta_full 25.00
_diffrn_reflns_theta_max 28.31
_diffrn_reflns_theta_min 1.96
_diffrn_standards_decay_% 0
_diffrn_standards_interval_count 0
_diffrn_standards_interval_time 0
_diffrn_standards_number 0
_exptl_absorpt_coefficient_mu 0.340
_exptl_absorpt_correction_T_max 0.938
_exptl_absorpt_correction_T_min 0.900
_exptl_absorpt_correction_type multi-scan
_exptl_absorpt_process_details '(SADABS; Sheldrick, 1996)'
_exptl_crystal_colour pink
_exptl_crystal_density_diffrn 1.598
_exptl_crystal_density_method 'not measured'
_exptl_crystal_description block
_exptl_crystal_F_000 288
_exptl_crystal_size_max 0.30
_exptl_crystal_size_mid 0.25
_exptl_crystal_size_min 0.20
_refine_diff_density_max 0.377
_refine_diff_density_min -0.429
_refine_ls_extinction_method none
_refine_ls_goodness_of_fit_ref 1.010
_refine_ls_hydrogen_treatment mixed
_refine_ls_matrix_type full
_refine_ls_number_parameters 177
_refine_ls_number_reflns 2767
_refine_ls_number_restraints 0
_refine_ls_restrained_S_all 1.010
_refine_ls_R_factor_all 0.0463
_refine_ls_R_factor_gt 0.0399
_refine_ls_shift/su_max 0.000
_refine_ls_shift/su_mean 0.000
_refine_ls_structure_factor_coef Fsqd
_refine_ls_weighting_details 'calc w=1/[\s^2^(Fo^2^)+(0.0799P)^2^+0.1598P] where P=(Fo^2^+2Fc^2^)/3'
_refine_ls_weighting_scheme calc
_refine_ls_wR_factor_gt 0.1217
_refine_ls_wR_factor_ref 0.1275
_reflns_number_gt 2345
_reflns_number_total 2767
_reflns_threshold_expression I>2\sI
_cod_data_source_file ww6478.cif
_cod_data_source_block I
_cod_database_code 2209701
_cod_database_fobs_code 2209701

loop_
_symmetry_equiv_pos_as_xyz
'x, y, z'
'-x, -y, -z'

loop_
_atom_site_type_symbol
_atom_site_label
_atom_site_fract_x
_atom_site_fract_y
_atom_site_fract_z
_atom_site_U_iso_or_equiv
_atom_site_adp_type
_atom_site_calc_flag
_atom_site_refinement_flags
_atom_site_occupancy
Cl Cl1 0.31908(7) 0.82627(4) 0.26251(4) 0.04399(16) Uani d . 1
N N2 -0.3268(3) 0.41582(15) 0.36117(14) 0.0434(3) Uani d . 1
N N1 -0.6980(3) 0.26945(15) 0.44488(14) 0.0415(3) Uani d D 1
C C12 -0.5063(3) 0.33998(16) 0.27218(16) 0.0377(3) Uani d . 1
C C11 -0.7008(3) 0.26530(15) 0.31678(15) 0.0374(3) Uani d . 1
C C10 -0.5126(3) 0.32988(17) 0.13890(17) 0.0419(4) Uani d . 1
C C9 -0.8950(3) 0.18057(19) 0.09582(18) 0.0485(4) Uani d . 1
H H9A -1.0227 0.1293 0.0375 0.058 Uiso calc R 1
C C8 -0.8953(3) 0.18658(17) 0.23081(17) 0.0409(4) Uani d . 1
C C7 -1.0822(3) 0.11925(18) 0.2824(2) 0.0480(4) Uani d . 1
H H7A -1.2133 0.0665 0.2276 0.058 Uiso calc R 1
C C6 -0.3192(4) 0.4030(2) 0.09733(19) 0.0505(4) Uani d . 1
H H6A -0.3148 0.3996 0.0102 0.061 Uiso calc R 1
C C5 -0.1489(3) 0.48243(18) 0.3166(2) 0.0485(4) Uani d . 1
H H5A -0.0234 0.5346 0.3757 0.058 Uiso calc R 1
C C4 -0.7121(3) 0.2482(2) 0.05258(17) 0.0490(4) Uani d . 1
H H4A -0.7149 0.2420 -0.0354 0.059 Uiso calc R 1
C C3 -0.1374(4) 0.47946(19) 0.1863(2) 0.0531(5) Uani d . 1
H H3A -0.0081 0.5287 0.1605 0.064 Uiso calc R 1
C C2 -0.8734(3) 0.20594(19) 0.49363(18) 0.0472(4) Uani d . 1
H H2B -0.8628 0.2119 0.5823 0.057 Uiso calc R 1
C C1 -1.0727(3) 0.13066(19) 0.4123(2) 0.0494(4) Uani d . 1
H H1B -1.1986 0.0884 0.4457 0.059 Uiso calc R 1
O O4 0.0667(2) 0.81643(17) 0.23368(15) 0.0649(4) Uani d . 1
O O3 0.4198(3) 0.92981(17) 0.36559(15) 0.0687(4) Uani d . 1
O O2 0.3823(4) 0.69603(18) 0.2983(2) 0.0963(7) Uani d . 1
O O1 0.4066(4) 0.8645(3) 0.15122(18) 0.0974(7) Uani d . 1
H H1A -0.574(2) 0.3160(19) 0.4901(18) 0.053(6) Uiso d D 1

loop_
_atom_site_aniso_label
_atom_site_aniso_U_11
_atom_site_aniso_U_22
_atom_site_aniso_U_33
_atom_site_aniso_U_12
_atom_site_aniso_U_13
_atom_site_aniso_U_23
Cl1 0.0380(2) 0.0517(3) 0.0365(2) -0.00053(16) 0.00126(15) -0.00410(17)
N2 0.0414(7) 0.0389(7) 0.0448(8) 0.0002(5) 0.0019(6) -0.0008(6)
N1 0.0390(7) 0.0426(7) 0.0390(7) 0.0015(6) 0.0018(6) 0.0042(6)
C12 0.0377(8) 0.0335(7) 0.0398(8) 0.0056(6) 0.0029(6) 0.0028(6)
C11 0.0365(8) 0.0337(7) 0.0389(8) 0.0057(6) 0.0005(6) 0.0021(6)
C10 0.0446(9) 0.0395(8) 0.0412(8) 0.0101(7) 0.0057(7) 0.0034(7)
C9 0.0448(9) 0.0483(9) 0.0443(9) 0.0058(7) -0.0056(7) -0.0079(7)
C8 0.0377(8) 0.0355(7) 0.0450(9) 0.0056(6) -0.0008(6) -0.0001(7)
C7 0.0369(8) 0.0383(8) 0.0624(11) 0.0014(6) -0.0007(7) 0.0009(8)
C6 0.0586(11) 0.0499(10) 0.0479(10) 0.0132(8) 0.0174(8) 0.0101(8)
C5 0.0443(9) 0.0379(8) 0.0592(11) -0.0007(7) 0.0070(8) 0.0000(8)
C4 0.0537(10) 0.0547(10) 0.0360(8) 0.0132(8) 0.0017(7) -0.0025(7)
C3 0.0512(10) 0.0434(9) 0.0667(12) 0.0008(7) 0.0200(9) 0.0090(9)
C2 0.0472(9) 0.0490(9) 0.0469(9) 0.0088(7) 0.0111(7) 0.0106(8)
C1 0.0404(9) 0.0425(9) 0.0658(12) 0.0041(7) 0.0121(8) 0.0108(8)
O4 0.0402(7) 0.0789(10) 0.0670(9) 0.0000(6) -0.0003(6) -0.0033(8)
O3 0.0638(9) 0.0687(9) 0.0587(9) -0.0067(7) -0.0045(7) -0.0203(8)
O2 0.0850(12) 0.0578(10) 0.1188(17) 0.0091(9) -0.0398(11) -0.0032(10)
O1 0.0787(12) 0.157(2) 0.0564(10) -0.0027(12) 0.0292(9) 0.0020(12)

loop_
_atom_type_symbol
_atom_type_description
_atom_type_scat_dispersion_real
_atom_type_scat_dispersion_imag
_atom_type_scat_source
C C 0.0033 0.0016 'International Tables Vol C Tables 4.2.6.8 and 6.1.1.4'
H H 0.0000 0.0000 'International Tables Vol C Tables 4.2.6.8 and 6.1.1.4'
N N 0.0061 0.0033 'International Tables Vol C Tables 4.2.6.8 and 6.1.1.4'
O O 0.0106 0.0060 'International Tables Vol C Tables 4.2.6.8 and 6.1.1.4'
Cl Cl 0.1484 0.1585 'International Tables Vol C Tables 4.2.6.8 and 6.1.1.4'

loop_
_geom_angle_atom_site_label_1
_geom_angle_atom_site_label_2
_geom_angle_atom_site_label_3
_geom_angle
_geom_angle_publ_flag
O3 Cl1 O4 110.13(10) y
O3 Cl1 O2 109.38(11) y
O4 Cl1 O2 109.44(12) y
O3 Cl1 O1 108.78(12) y
O4 Cl1 O1 108.57(11) y
O2 Cl1 O1 110.53(15) y
C5 N2 C12 116.31(16) y
C2 N1 C11 123.35(16) y
C2 N1 H1A 123.4(15) y
C11 N1 H1A 113.3(15) y
N2 C12 C10 124.07(16) ?
N2 C12 C11 117.99(15) ?
C10 C12 C11 117.95(15) ?
N1 C11 C8 118.83(15) ?
N1 C11 C12 119.66(14) ?
C8 C11 C12 121.51(15) ?
C12 C10 C6 117.02(16) ?
C12 C10 C4 119.75(16) ?
C6 C10 C4 123.22(17) ?
C4 C9 C8 120.72(16) ?
C4 C9 H9A 119.6 ?
C8 C9 H9A 119.6 ?
C11 C8 C7 117.90(16) ?
C11 C8 C9 118.52(16) ?
C7 C8 C9 123.58(16) ?
C1 C7 C8 120.63(16) ?
C1 C7 H7A 119.7 ?
C8 C7 H7A 119.7 ?
C3 C6 C10 119.32(17) ?
C3 C6 H6A 120.3 ?
C10 C6 H6A 120.3 ?
N2 C5 C3 124.26(17) ?
N2 C5 H5A 117.9 ?
C3 C5 H5A 117.9 ?
C9 C4 C10 121.55(17) ?
C9 C4 H4A 119.2 ?
C10 C4 H4A 119.2 ?
C6 C3 C5 119.01(17) ?
C6 C3 H3A 120.5 ?
C5 C3 H3A 120.5 ?
N1 C2 C1 119.92(17) ?
N1 C2 H2B 120.0 ?
C1 C2 H2B 120.0 ?
C7 C1 C2 119.31(17) ?
C7 C1 H1B 120.3 ?
C2 C1 H1B 120.3 ?

loop_
_geom_bond_atom_site_label_1
_geom_bond_atom_site_label_2
_geom_bond_distance
_geom_bond_publ_flag
Cl1 O3 1.4230(15) y
Cl1 O4 1.4244(14) y
Cl1 O2 1.4251(18) y
Cl1 O1 1.4249(19) y
N2 C5 1.325(2) y
N2 C12 1.359(2) y
N1 C2 1.326(2) y
N1 C11 1.357(2) y
N1 H1A 0.839(16) ?
C12 C10 1.407(2) ?
C12 C11 1.432(2) ?
C11 C8 1.404(2) ?
C10 C6 1.404(3) ?
C10 C4 1.435(2) ?
C9 C4 1.343(3) ?
C9 C8 1.433(3) ?
C9 H9A 0.9300 ?
C8 C7 1.409(3) ?
C7 C1 1.369(3) ?
C7 H7A 0.9300 ?
C6 C3 1.369(3) ?
C6 H6A 0.9300 ?
C5 C3 1.398(3) ?
C5 H5A 0.9300 ?
C4 H4A 0.9300 ?
C3 H3A 0.9300 ?
C2 C1 1.387(3) ?
C2 H2B 0.9300 ?
C1 H1B 0.9300 ?

loop_
_geom_hbond_atom_site_label_D
_geom_hbond_atom_site_label_H
_geom_hbond_atom_site_label_A
_geom_hbond_site_symmetry_A
_geom_hbond_distance_DH
_geom_hbond_distance_HA
_geom_hbond_distance_DA
_geom_hbond_angle_DHA
N1 H1A O2 2_566 0.839(16) 2.321(18) 2.944(2) 131.5(16)
N1 H1A N2 1_555 0.839(16) 2.328(16) 2.741(2) 110.9(15)

loop_
_cod_related_entry_id
_cod_related_entry_database
_cod_related_entry_code
1 ChemSpider 80251
